data_8101511
loop_
_publ_author_name
'Gesing, Thorsten M.'
'Wartchow, Rudolf'

_publ_section_title
;
Crystal structure of hexasodium trizinc tetraarsenate trihydrate, 
Na6Zn3(AsO4)4 &#x00B7; 3H2O
;
_journal_issue 2
_journal_name_full 'Zeitschrift f\"ur Kristallographie - New Crystal Structures'
_journal_page_first 145
_journal_page_last 146
_journal_volume 214
_journal_year 1999
_chemical_formula_moiety 'Na6 Zn3 (AsO4)4 (H2O)3'
_chemical_formula_structural 'Na24 Zn12 (AsO4)16 (H2O)12'
_chemical_formula_sum 'As4 H6 Na6 O19 Zn3'
_chemical_formula_weight 1001.79
_chemical_name_common 'sodium zincarsenate'
_space_group_IT_number 198
_symmetry_cell_setting cubic
_symmetry_Int_Tables_number 198
_symmetry_space_group_name_Hall 'P 2ac 2ab 3'
_symmetry_space_group_name_H-M 'P 21 3'
_cell_angle_alpha 90.00
_cell_angle_beta 90.00
_cell_angle_gamma 90.00
_cell_formula_units_Z 4
_cell_length_a 12.2450(10)
_cell_length_b 12.2450(10)
_cell_length_c 12.2450(10)
_cell_measurement_temperature 300(2)
_cell_volume 1836.0(3)
_diffrn_ambient_temperature 300(2)
_exptl_crystal_density_diffrn 3.624
_refine_ls_R_factor_obs 0.0182
_refine_ls_wR_factor_obs 0.0361
_cod_database_code 8101511

loop_
_symmetry_equiv_pos_as_xyz
'x, y, z'
'-x+1/2, -y, z+1/2'
'-x, y+1/2, -z+1/2'
'x+1/2, -y+1/2, -z'
'z, x, y'
'z+1/2, -x+1/2, -y'
'-z+1/2, -x, y+1/2'
'-z, x+1/2, -y+1/2'
'y, z, x'
'-y, z+1/2, -x+1/2'
'y+1/2, -z+1/2, -x'
'-y+1/2, -z, x+1/2'

loop_
_atom_site_aniso_label
_atom_site_aniso_U_11
_atom_site_aniso_U_22
_atom_site_aniso_U_33
_atom_site_aniso_U_23
_atom_site_aniso_U_13
_atom_site_aniso_U_12
As1 0.00552(11) 0.00552(11) 0.00552(11) 0.00000(12) 0.00000(12) 0.00000(12)
As2 0.00474(11) 0.00474(11) 0.00474(11) 0.00047(11) 0.00047(11) 0.00047(11)
As3 0.00506(11) 0.00506(11) 0.00506(11) 0.00044(11) 0.00044(11) 0.00044(11)
As4 0.00556(12) 0.00556(12) 0.00556(12) 0.00019(12) 0.00019(12) 0.00019(12)
Zn1 0.0061(2) 0.0073(2) 0.0073(2) 0.00024(13) 0.00136(13) 0.00036(13)
Na1 0.0188(7) 0.0110(6) 0.0183(7) -0.0011(5) 0.0019(6) -0.0010(5)
Na2 0.0196(8) 0.0225(7) 0.0099(6) -0.0006(5) -0.0028(5) -0.0026(5)
O1 0.0124(11) 0.0207(12) 0.0105(10) 0.0030(10) 0.0062(10) 0.0063(10)
O2 0.0130(11) 0.0090(10) 0.0092(10) 0.0001(9) -0.0039(9) 0.0013(9)
O3 0.0154(12) 0.0170(12) 0.0128(11) -0.0084(10) -0.0038(9) 0.0058(10)
O4 0.0136(11) 0.0100(11) 0.0091(11) -0.0017(9) 0.0022(9) 0.0052(9)
O5 0.0134(8) 0.0134(8) 0.0134(8) -0.0020(9) -0.0020(9) -0.0020(9)
O6 0.0149(9) 0.0149(9) 0.0149(9) -0.0026(9) -0.0026(9) -0.0026(9)
O7 0.0148(8) 0.0148(8) 0.0148(8) -0.0031(9) -0.0031(9) -0.0031(9)
O8 0.0150(8) 0.0150(8) 0.0150(8) -0.0037(9) -0.0037(9) -0.0037(9)
O9 0.024(2) 0.0215(15) 0.0263(13) 0.0019(12) -0.0002(12) -0.0012(11)

loop_
_atom_site_label
_atom_site_type_symbol
_atom_site_fract_x
_atom_site_fract_y
_atom_site_fract_z
_atom_site_U_iso_or_equiv
_atom_site_thermal_displace_type
_atom_site_occupancy
_atom_site_calc_flag
_atom_site_refinement_flags
_atom_site_disorder_group
As1 As 0.03146(2) 0.03146(2) 0.03146(2) 0.00552(11) Uani 1 d S .
As2 As 0.26905(3) 0.26905(3) 0.26905(3) 0.00474(11) Uani 1 d S .
As3 As 0.51778(2) 0.51778(2) 0.51778(2) 0.00506(11) Uani 1 d S .
As4 As 0.77878(3) 0.77878(3) 0.77878(3) 0.00556(12) Uani 1 d S .
Zn1 Zn 0.12491(3) 0.49148(3) 0.24714(3) 0.00692(9) Uani 1 d . .
Na1 Na 0.99426(11) 0.24310(10) 0.17221(12) 0.0161(3) Uani 1 d . .
Na2 Na 0.24572(11) 0.42060(12) 0.50195(11) 0.0173(3) Uani 1 d . .
O1 O 0.0099(2) 0.5440(2) 0.3380(2) 0.0145(5) Uani 1 d . .
O2 O 0.0550(2) 0.4205(2) 0.1187(2) 0.0104(5) Uani 1 d . .
O3 O 0.1940(2) 0.2292(2) 0.5953(2) 0.0151(5) Uani 1 d . .
O4 O 0.1981(2) 0.3735(2) 0.3263(2) 0.0109(5) Uani 1 d . .
O5 O 0.1916(2) 0.1916(2) 0.1916(2) 0.0134(8) Uani 1 d S .
O6 O 0.4397(2) 0.4397(2) 0.4397(2) 0.0149(9) Uani 1 d S .
O7 O 0.7009(2) 0.7009(2) 0.7009(2) 0.0148(8) Uani 1 d S .
O8 O 0.9535(2) 0.9535(2) 0.9535(2) 0.0150(8) Uani 1 d S .
O9 O 0.0046(2) 0.2523(2) 0.3764(2) 0.0240(6) Uani 1 d D .
H91 H 0.0350(44) 0.1792(19) 0.3746(49) 0.060(12) Uiso 1 d D .
H92 H 0.0676(28) 0.2987(38) 0.3885(48) 0.060(12) Uiso 1 d D .

loop_
_geom_bond_atom_site_label_1
_geom_bond_atom_site_label_2
_geom_bond_distance
_geom_bond_site_symmetry_2
_geom_bond_publ_flag
As1 O8 1.654(4) 1_444 y
As1 O1 1.684(2) 7_554 y
As1 O1 1.684(2) 11_455 y
As1 O1 1.684(2) 3_545 y
As1 Na1 3.1455(13) 5_545 n
As1 Na1 3.1455(13) 9_554 n
As1 Na1 3.1455(13) 1_455 n
As1 O9 3.627(3) 11_455 n
As1 O9 3.627(3) 3_545 n
As1 O9 3.627(3) 7_554 n
As2 O5 1.643(4) . y
As2 O4 1.698(2) 9 y
As2 O4 1.698(2) . y
As2 O4 1.698(2) 5 y
As2 Na2 3.4144(15) 9 n
As2 Na2 3.4144(15) . n
As2 Na2 3.4144(15) 5 n
As2 O9 3.501(3) 9 n
As2 O9 3.501(3) 5 n
As2 O9 3.501(3) . n
As3 O6 1.655(4) . y
As3 O2 1.701(2) 10_655 y
As3 O2 1.701(2) 6_556 y
As3 O2 1.701(2) 2_565 y
As3 Na1 3.4887(14) 6_566 n
As3 Na1 3.4887(14) 10_656 n
As3 Na1 3.4887(14) 2_665 n
As3 Na2 3.5428(14) 5 n
As3 Na2 3.5428(14) 9 n
As3 Na2 3.5428(15) . n
As3 O9 3.555(3) 12_565 n
As3 O9 3.555(3) 4_556 n
As4 O7 1.653(4) . y
As4 O3 1.690(2) 7_665 y
As4 O3 1.690(2) 3_656 y
As4 O3 1.690(2) 11_566 y
As4 Na2 3.2116(15) 11_566 n
As4 Na2 3.2116(15) 7_665 n
As4 Na2 3.2116(15) 3_656 n
As4 O9 3.690(3) 10_655 n
As4 O9 3.690(3) 2_565 n
As4 O9 3.690(3) 6_556 n
Zn1 O1 1.907(2) . y
Zn1 O3 1.916(2) 9 y
Zn1 O4 1.957(2) . y
Zn1 O2 1.991(2) . y
Zn1 Na1 3.5494(14) 3_655 n
Zn1 Na1 3.5568(14) 1_455 n
Zn1 Na2 3.5605(14) . n
Zn1 Na2 3.5613(14) 2_564 n
Zn1 Na2 3.623(2) 9 n
Zn1 O9 3.638(3) 9 n
Zn1 O9 3.641(3) . n
Zn1 Na1 3.6404(15) 8_545 n
Na1 O2 2.388(3) 1_655 y
Na1 O1 2.441(3) 3_645 y
Na1 O5 2.509(2) 1_655 y
Na1 O9 2.506(3) 1_655 y
Na1 O7 2.511(2) 2_664 y
Na1 O1 2.516(3) 11 y
Na1 As1 3.1455(13) 1_655 n
Na1 As3 3.4887(14) 2_664 n
Na1 Zn1 3.5494(14) 3_645 n
Na1 Zn1 3.5568(14) 1_655 n
Na1 Zn1 3.6404(15) 11 n
Na1 O3 3.667(3) 10_645 n
Na2 O4 2.302(3) . y
Na2 O3 2.380(3) 12_565 y
Na2 O9 2.486(3) 12_565 y
Na2 O6 2.506(2) . y
Na2 O8 2.531(3) 3_646 y
Na2 O3 2.683(3) . y
Na2 As4 3.2116(15) 3_646 n
Na2 Zn1 3.5613(14) 2_565 n
Na2 Zn1 3.623(2) 5 n
O1 As1 1.684(2) 3 n
O1 Na1 2.441(3) 3_655 n
O1 Na1 2.516(3) 8_545 n
O2 As3 1.701(2) 2_564 n
O2 Na1 2.388(3) 1_455 n
O2 O9 2.843(4) 9 n
O3 As4 1.690(2) 3_646 n
O3 Zn1 1.916(2) 5 n
O3 Na2 2.380(3) 6_456 n
O3 O3 2.639(4) 12_565 n
O4 O9 2.862(4) . n
O5 Na1 2.509(2) 9_554 n
O5 Na1 2.509(2) 5_545 n
O5 Na1 2.509(2) 1_455 n
O6 Na2 2.506(2) 5 n
O6 Na2 2.506(2) 9 n
O7 Na1 2.511(2) 10_656 n
O7 Na1 2.511(2) 6_566 n
O7 Na1 2.511(2) 2_665 n
O7 O3 2.830(4) 11_566 n
O7 O3 2.830(4) 3_656 n
O7 O3 2.830(4) 7_665 n
O8 As1 1.654(4) 1_666 n
O8 Na2 2.531(3) 11_566 n
O8 Na2 2.531(3) 3_656 n
O8 Na2 2.531(3) 7_665 n
O9 H92 0.9689(11) . n
O9 H91 0.9690(10) . n
O9 Na2 2.486(3) 6_456 n
O9 Na1 2.506(3) 1_455 n
